data_2234570
loop_
_publ_author_name
'Xu, Qian'

_publ_section_title
;
 Bis(2-methylpiperidinium) pentachloridoantimonate(III)
;
_journal_coeditor_code CV5279
_journal_issue 5
_journal_name_full 'Acta Crystallographica Section E'
_journal_page_first m671
_journal_paper_doi 10.1107/S1600536812017163
_journal_volume 68
_journal_year 2012
_chemical_formula_iupac '(C6 H14 N)2 [Sb Cl5]'
_chemical_formula_moiety '2(C6 H14 N +), Cl5 Sb 2-'
_chemical_formula_sum 'C12 H28 Cl5 N2 Sb'
_chemical_formula_weight 499.36
_chemical_name_systematic
;
Bis(2-methylpiperidinium) pentachloridoantimonate(III)
;
_space_group_IT_number 62
_symmetry_cell_setting orthorhombic
_symmetry_space_group_name_Hall '-P 2ac 2n'
_symmetry_space_group_name_H-M 'P n m a'
_atom_sites_solution_hydrogens geom
_atom_sites_solution_primary direct
_atom_sites_solution_secondary difmap
_audit_creation_method SHELXL-97
_cell_angle_alpha 90.00
_cell_angle_beta 90.00
_cell_angle_gamma 90.00
_cell_formula_units_Z 4
_cell_length_a 7.5995(15)
_cell_length_b 23.165(5)
_cell_length_c 11.453(2)
_cell_measurement_reflns_used 2361
_cell_measurement_temperature 293(2)
_cell_measurement_theta_max 27.480
_cell_measurement_theta_min 2.2
_cell_volume 2016.2(7)
_computing_cell_refinement '<i>SCXmini Benchtop Crystallography System Software</i> (Rigaku, 2006)'
_computing_data_collection '<i>SCXmini Benchtop Crystallography System Software</i> (Rigaku, 2006)'
_computing_data_reduction '<i>SCXmini Benchtop Crystallography System Software</i> (Rigaku, 2006)'
_computing_molecular_graphics 'DIAMOND (Brandenburg & Putz, 2005)'
_computing_publication_material 'SHELXL97 (Sheldrick, 2008)'
_computing_structure_refinement 'SHELXL97 (Sheldrick, 2008)'
_computing_structure_solution 'SHELXS97 (Sheldrick, 2008)'
_diffrn_ambient_temperature 293(2)
_diffrn_measured_fraction_theta_full 0.999
_diffrn_measured_fraction_theta_max 0.999
_diffrn_measurement_device_type 'Rigaku Mercury70 CCD'
_diffrn_measurement_method '\w scans'
_diffrn_radiation_monochromator graphite
_diffrn_radiation_source 'fine-focus sealed tube'
_diffrn_radiation_type MoK\a
_diffrn_radiation_wavelength 0.71073
_diffrn_reflns_av_R_equivalents 0.0609
_diffrn_reflns_av_sigmaI/netI 0.0316
_diffrn_reflns_limit_h_max 9
_diffrn_reflns_limit_h_min -9
_diffrn_reflns_limit_k_max 30
_diffrn_reflns_limit_k_min -30
_diffrn_reflns_limit_l_max 14
_diffrn_reflns_limit_l_min -14
_diffrn_reflns_number 19754
_diffrn_reflns_theta_full 27.47
_diffrn_reflns_theta_max 27.47
_diffrn_reflns_theta_min 3.18
_exptl_absorpt_coefficient_mu 2.025
_exptl_absorpt_correction_T_max 0.558
_exptl_absorpt_correction_T_min 0.421
_exptl_absorpt_correction_type multi-scan
_exptl_absorpt_process_details '(CrystalClear; Rigaku, 2005)'
_exptl_crystal_colour colourless
_exptl_crystal_density_diffrn 1.645
_exptl_crystal_density_method 'not measured'
_exptl_crystal_description block
_exptl_crystal_F_000 1000
_exptl_crystal_size_max 0.2800
_exptl_crystal_size_mid 0.2500
_exptl_crystal_size_min 0.2100
_refine_diff_density_max 0.577
_refine_diff_density_min -0.519
_refine_ls_extinction_coef 0
_refine_ls_extinction_method none
_refine_ls_goodness_of_fit_ref 1.075
_refine_ls_hydrogen_treatment constr
_refine_ls_matrix_type full
_refine_ls_number_parameters 98
_refine_ls_number_reflns 2361
_refine_ls_number_restraints 0
_refine_ls_restrained_S_all 1.075
_refine_ls_R_factor_all 0.0459
_refine_ls_R_factor_gt 0.0331
_refine_ls_shift/su_max 0.001
_refine_ls_shift/su_mean 0.000
_refine_ls_structure_factor_coef Fsqd
_refine_ls_weighting_details 'calc w=1/[\s^2^(Fo^2^)+(0.0181P)^2^+1.8699P] where P=(Fo^2^+2Fc^2^)/3'
_refine_ls_weighting_scheme calc
_refine_ls_wR_factor_gt 0.0615
_refine_ls_wR_factor_ref 0.0652
_reflns_number_gt 1938
_reflns_number_total 2361
_reflns_threshold_expression I>2sigma(I)
_cod_data_source_file cv5279.cif
_cod_data_source_block I
_cod_database_code 2234570
_cod_database_fobs_code 2234570

loop_
_symmetry_equiv_pos_as_xyz
'x, y, z'
'-x+1/2, -y, z+1/2'
'x+1/2, -y+1/2, -z+1/2'
'-x, y+1/2, -z'
'-x, -y, -z'
'x-1/2, y, -z-1/2'
'-x-1/2, y-1/2, z-1/2'
'x, -y-1/2, z'

loop_
_atom_site_type_symbol
_atom_site_label
_atom_site_fract_x
_atom_site_fract_y
_atom_site_fract_z
_atom_site_U_iso_or_equiv
_atom_site_adp_type
_atom_site_calc_flag
_atom_site_refinement_flags
_atom_site_occupancy
_atom_site_symmetry_multiplicity
C C1 0.8199(5) 0.1245(2) -0.1957(3) 0.0703(12) Uani d . 1 1
H H1A 0.7817 0.1631 -0.2129 0.105 Uiso calc R 1 1
H H1B 0.7841 0.0991 -0.2575 0.105 Uiso calc R 1 1
H H1C 0.9457 0.1238 -0.1887 0.105 Uiso calc R 1 1
C C2 0.7387(5) 0.10494(17) -0.0830(3) 0.0554(10) Uani d . 1 1
H H2 0.6106 0.1081 -0.0900 0.066 Uiso calc R 1 1
C C3 0.7834(6) 0.04338(18) -0.0511(4) 0.0750(13) Uani d . 1 1
H H3A 0.7347 0.0177 -0.1098 0.090 Uiso calc R 1 1
H H3B 0.9103 0.0388 -0.0519 0.090 Uiso calc R 1 1
C C4 0.7143(7) 0.0260(2) 0.0672(4) 0.0866(15) Uani d . 1 1
H H4A 0.7536 -0.0128 0.0855 0.104 Uiso calc R 1 1
H H4B 0.5866 0.0259 0.0659 0.104 Uiso calc R 1 1
C C5 0.7785(6) 0.06724(18) 0.1599(4) 0.0707(12) Uani d . 1 1
H H5A 0.7284 0.0566 0.2348 0.085 Uiso calc R 1 1
H H5B 0.9055 0.0647 0.1661 0.085 Uiso calc R 1 1
C C6 0.7275(5) 0.12723(16) 0.1310(3) 0.0552(10) Uani d . 1 1
H H6A 0.7741 0.1534 0.1895 0.066 Uiso calc R 1 1
H H6B 0.6002 0.1306 0.1314 0.066 Uiso calc R 1 1
N N1 0.7977(4) 0.14369(12) 0.0122(3) 0.0499(7) Uani d . 1 1
H H1D 0.7632 0.1799 -0.0044 0.060 Uiso calc R 1 1
H H1E 0.9160 0.1435 0.0147 0.060 Uiso calc R 1 1
Cl Cl1 0.73805(11) 0.13613(4) 0.45405(8) 0.0508(2) Uani d . 1 1
Cl Cl2 0.58634(15) 0.2500 0.61136(10) 0.0463(3) Uani d S 1 2
Cl Cl3 1.05345(15) 0.2500 0.57047(11) 0.0489(3) Uani d S 1 2
Cl Cl4 0.48085(16) 0.2500 0.31467(11) 0.0529(3) Uani d S 1 2
Sb Sb1 0.76256(3) 0.2500 0.44041(2) 0.03097(9) Uani d S 1 2

loop_
_atom_site_aniso_label
_atom_site_aniso_U_11
_atom_site_aniso_U_22
_atom_site_aniso_U_33
_atom_site_aniso_U_12
_atom_site_aniso_U_13
_atom_site_aniso_U_23
C1 0.070(3) 0.095(3) 0.046(2) -0.005(2) -0.001(2) -0.007(2)
C2 0.047(2) 0.065(2) 0.054(2) 0.0012(18) -0.0107(18) -0.0133(18)
C3 0.090(3) 0.048(2) 0.088(3) -0.004(2) 0.006(3) -0.017(2)
C4 0.111(4) 0.051(3) 0.098(4) -0.014(3) 0.008(3) -0.005(3)
C5 0.077(3) 0.071(3) 0.064(3) -0.007(2) -0.003(2) 0.012(2)
C6 0.065(2) 0.051(2) 0.050(2) -0.0070(19) 0.0054(19) -0.0070(17)
N1 0.0522(17) 0.0429(17) 0.0547(18) 0.0026(14) -0.0054(15) -0.0050(14)
Cl1 0.0496(5) 0.0453(5) 0.0576(5) 0.0051(4) 0.0006(4) -0.0039(4)
Cl2 0.0521(7) 0.0532(7) 0.0336(6) 0.000 0.0144(5) 0.000
Cl3 0.0438(6) 0.0535(7) 0.0493(7) 0.000 -0.0117(6) 0.000
Cl4 0.0481(7) 0.0584(8) 0.0523(7) 0.000 -0.0189(6) 0.000
Sb1 0.02942(15) 0.03721(16) 0.02627(14) 0.000 0.00072(12) 0.000

loop_
_atom_type_symbol
_atom_type_description
_atom_type_scat_dispersion_real
_atom_type_scat_dispersion_imag
_atom_type_scat_source
C C 0.0033 0.0016 'International Tables Vol C Tables 4.2.6.8 and 6.1.1.4'
H H 0.0000 0.0000 'International Tables Vol C Tables 4.2.6.8 and 6.1.1.4'
Cl Cl 0.1484 0.1585 'International Tables Vol C Tables 4.2.6.8 and 6.1.1.4'
N N 0.0061 0.0033 'International Tables Vol C Tables 4.2.6.8 and 6.1.1.4'
O O 0.0106 0.0060 'International Tables Vol C Tables 4.2.6.8 and 6.1.1.4'
Sb Sb -0.5866 1.5461 'International Tables Vol C Tables 4.2.6.8 and 6.1.1.4'

loop_
_geom_angle_atom_site_label_1
_geom_angle_atom_site_label_2
_geom_angle_atom_site_label_3
_geom_angle_site_symmetry_1
_geom_angle_site_symmetry_3
_geom_angle
C2 C1 H1A . . 109.5
C2 C1 H1B . . 109.5
H1A C1 H1B . . 109.5
C2 C1 H1C . . 109.5
H1A C1 H1C . . 109.5
H1B C1 H1C . . 109.5
N1 C2 C1 . . 109.0(3)
N1 C2 C3 . . 109.0(3)
C1 C2 C3 . . 113.6(3)
N1 C2 H2 . . 108.4
C1 C2 H2 . . 108.4
C3 C2 H2 . . 108.4
C4 C3 C2 . . 113.0(4)
C4 C3 H3A . . 109.0
C2 C3 H3A . . 109.0
C4 C3 H3B . . 109.0
C2 C3 H3B . . 109.0
H3A C3 H3B . . 107.8
C3 C4 C5 . . 110.5(4)
C3 C4 H4A . . 109.6
C5 C4 H4A . . 109.6
C3 C4 H4B . . 109.6
C5 C4 H4B . . 109.6
H4A C4 H4B . . 108.1
C6 C5 C4 . . 110.6(4)
C6 C5 H5A . . 109.5
C4 C5 H5A . . 109.5
C6 C5 H5B . . 109.5
C4 C5 H5B . . 109.5
H5A C5 H5B . . 108.1
C5 C6 N1 . . 110.3(3)
C5 C6 H6A . . 109.6
N1 C6 H6A . . 109.6
C5 C6 H6B . . 109.6
N1 C6 H6B . . 109.6
H6A C6 H6B . . 108.1
C2 N1 C6 . . 113.8(3)
C2 N1 H1D . . 108.8
C6 N1 H1D . . 108.8
C2 N1 H1E . . 108.8
C6 N1 H1E . . 108.8
H1D N1 H1E . . 107.7
Cl2 Sb1 Cl4 . . 89.56(5)
Cl2 Sb1 Cl1 . . 84.93(2)
Cl4 Sb1 Cl1 . . 88.54(2)
Cl2 Sb1 Cl1 . 8_565 84.93(2)
Cl4 Sb1 Cl1 . 8_565 88.542(19)
Cl1 Sb1 Cl1 . 8_565 169.47(4)
Cl2 Sb1 Cl3 . . 90.40(4)
Cl4 Sb1 Cl3 . . 179.96(4)
Cl1 Sb1 Cl3 . . 91.454(19)
Cl1 Sb1 Cl3 8_565 . 91.454(19)

loop_
_geom_bond_atom_site_label_1
_geom_bond_atom_site_label_2
_geom_bond_site_symmetry_2
_geom_bond_distance
C1 C2 . 1.500(5)
C1 H1A . 0.9600
C1 H1B . 0.9600
C1 H1C . 0.9600
C2 N1 . 1.481(4)
C2 C3 . 1.511(6)
C2 H2 . 0.9800
C3 C4 . 1.509(6)
C3 H3A . 0.9700
C3 H3B . 0.9700
C4 C5 . 1.510(6)
C4 H4A . 0.9700
C4 H4B . 0.9700
C5 C6 . 1.480(5)
C5 H5A . 0.9700
C5 H5B . 0.9700
C6 N1 . 1.511(5)
C6 H6A . 0.9700
C6 H6B . 0.9700
N1 H1D . 0.9000
N1 H1E . 0.9000
Cl1 Sb1 . 2.6491(10)
Cl2 Sb1 . 2.3721(11)
Cl3 Sb1 . 2.6656(12)
Cl4 Sb1 . 2.5802(12)
Sb1 Cl1 8_565 2.6491(10)

loop_
_geom_hbond_atom_site_label_D
_geom_hbond_atom_site_label_H
_geom_hbond_atom_site_label_A
_geom_hbond_site_symmetry_A
_geom_hbond_distance_DH
_geom_hbond_distance_HA
_geom_hbond_distance_DA
_geom_hbond_angle_DHA
N1 H1D Cl3 6_556 0.90 2.40 3.226(3) 153.1
N1 H1E Cl1 6_656 0.90 2.48 3.373(3) 172.6

loop_
_geom_torsion_atom_site_label_1
_geom_torsion_atom_site_label_2
_geom_torsion_atom_site_label_3
_geom_torsion_atom_site_label_4
_geom_torsion
N1 C2 C3 C4 53.2(5)
C1 C2 C3 C4 175.0(4)
C2 C3 C4 C5 -55.2(6)
C3 C4 C5 C6 56.5(5)
C4 C5 C6 N1 -56.7(5)
C1 C2 N1 C6 -178.6(3)
C3 C2 N1 C6 -54.0(4)
C5 C6 N1 C2 57.2(4)
